data_4505927
loop_
_publ_author_name
'Huang, Fu-Ping'
'Zhang, Qian'
'Yu, Qing'
'Bian, He-Dong'
'Liang, Hong'
'Yan, Shi-Ping'
'Liao, Dai-Zheng'
'Cheng, Peng'

_publ_section_title
;
 Coordination Assemblies of CoII/NiII/ ZnII/CdIIwith Succinic Acid and
 Bent Connectors: Structural Diversity and Spin-Canted Antiferromagnetism
;
_journal_issue 4
_journal_name_full 'Crystal Growth &amp; Design'
_journal_page_first 1890
_journal_paper_doi 10.1021/cg201577w
_journal_volume 12
_journal_year 2012
_chemical_formula_moiety 'C16 H13 N5 O4 Zn'
_chemical_formula_sum 'C16 H13 N5 O4 Zn'
_chemical_formula_weight 404.70
_chemical_name_systematic
;
 ? 
;
_space_group_crystal_system monoclinic
_space_group_IT_number 13
_space_group_name_Hall '-P 2yc'
_space_group_name_H-M_alt 'P 1 2/c 1'
_symmetry_space_group_name_Hall '-P 2yc'
_symmetry_space_group_name_H-M 'P 1 2/c 1'
_atom_sites_solution_hydrogens geom
_atom_sites_solution_primary direct
_atom_sites_solution_secondary difmap
_audit_creation_date 2012-01-11
_audit_creation_method
;
  Olex2 1.1
  (compiled 2011.02.15 svn.r1672, GUI svn.r3494)
;
_cell_angle_alpha 90.00
_cell_angle_beta 97.63(3)
_cell_angle_gamma 90.00
_cell_formula_units_Z 4
_cell_length_a 14.520(3)
_cell_length_b 7.1660(14)
_cell_length_c 15.901(3)
_cell_measurement_temperature 293(2)
_cell_volume 1639.9(6)
_computing_molecular_graphics
;
O. V. Dolomanov, L. J. Bourhis, R. J. Gildea, J. A. K. Howard and H. Puschmann,
OLEX2: a complete structure solution, refinement and analysis program.
J. Appl. Cryst. (2009). 42, 339-341.
;
_computing_publication_material
;
O. V. Dolomanov, L. J. Bourhis, R. J. Gildea, J. A. K. Howard and H. Puschmann,
OLEX2: a complete structure solution, refinement and analysis program.
J. Appl. Cryst. (2009). 42, 339-341.
;
_computing_structure_refinement 'SHELXL-97 (Sheldrick, 1997)'
_computing_structure_solution 'SHELXS-97 (Sheldrick, 1990)'
_diffrn_ambient_temperature 293(2)
_diffrn_measured_fraction_theta_full 0.999
_diffrn_measured_fraction_theta_max 0.999
_diffrn_measurement_device_type 'Bruker P4'
_diffrn_measurement_method '\w scans'
_diffrn_radiation_monochromator graphite
_diffrn_radiation_type MoK\a
_diffrn_radiation_wavelength 0.71073
_diffrn_reflns_av_R_equivalents 0.0000
_diffrn_reflns_av_unetI/netI 0.0464
_diffrn_reflns_limit_h_max 18
_diffrn_reflns_limit_h_min -18
_diffrn_reflns_limit_k_max 8
_diffrn_reflns_limit_k_min -8
_diffrn_reflns_limit_l_max 19
_diffrn_reflns_limit_l_min -19
_diffrn_reflns_number 4986
_diffrn_reflns_theta_full 26.37
_diffrn_reflns_theta_max 26.37
_diffrn_reflns_theta_min 2.83
_diffrn_source 'fine-focus sealed tube'
_exptl_absorpt_coefficient_mu 1.532
_exptl_absorpt_correction_T_max 0.8873
_exptl_absorpt_correction_T_min 0.7195
_exptl_absorpt_correction_type none
_exptl_crystal_density_diffrn 1.639
_exptl_crystal_density_method 'not measured'
_exptl_crystal_F_000 824
_exptl_crystal_size_max 0.23
_exptl_crystal_size_mid 0.12
_exptl_crystal_size_min 0.08
_refine_diff_density_max 0.297
_refine_diff_density_min -0.600
_refine_diff_density_rms 0.068
_refine_ls_extinction_method none
_refine_ls_goodness_of_fit_ref 0.994
_refine_ls_hydrogen_treatment mixed
_refine_ls_matrix_type full
_refine_ls_number_parameters 236
_refine_ls_number_reflns 4990
_refine_ls_number_restraints 0
_refine_ls_restrained_S_all 0.994
_refine_ls_R_factor_all 0.0506
_refine_ls_R_factor_gt 0.0365
_refine_ls_shift/su_max 0.001
_refine_ls_shift/su_mean 0.000
_refine_ls_structure_factor_coef Fsqd
_refine_ls_weighting_details 'calc w=1/[\s^2^(Fo^2^)+(0.0472P)^2^+0.0000P] where P=(Fo^2^+2Fc^2^)/3'
_refine_ls_weighting_scheme calc
_refine_ls_wR_factor_gt 0.0807
_refine_ls_wR_factor_ref 0.0838
_reflns_number_gt 3947
_reflns_number_total 4990
_reflns_threshold_expression >2sigma(I)
_cod_data_source_file cg201577w_si_007.cif
_cod_data_source_block aa
_cod_database_code 4505927

loop_
_space_group_symop_id
_space_group_symop_operation_xyz
1 'x, y, z'
2 '-x, y, -z+1/2'
3 '-x, -y, -z'
4 'x, -y, z-1/2'

loop_
_atom_site_label
_atom_site_type_symbol
_atom_site_fract_x
_atom_site_fract_y
_atom_site_fract_z
_atom_site_U_iso_or_equiv
_atom_site_adp_type
_atom_site_occupancy
_atom_site_symmetry_multiplicity
_atom_site_calc_flag
_atom_site_refinement_flags
Zn1 Zn 0.19383(2) 1.08006(4) 0.18560(2) 0.02636(10) Uani 1 1 d .
O1 O 0.16071(13) 0.5944(3) 0.04825(12) 0.0406(5) Uani 1 1 d .
O2 O 0.14580(13) 0.3700(3) 0.22322(12) 0.0376(5) Uani 1 1 d .
O3 O 0.07473(13) 0.1908(3) 0.12420(12) 0.0389(5) Uani 1 1 d .
O4 O 0.20304(13) 0.8440(2) 0.12362(11) 0.0327(5) Uani 1 1 d .
N1 N 0.20194(15) 0.9805(3) 0.30564(13) 0.0287(5) Uani 1 1 d .
N2 N 0.39370(15) 0.5535(3) 0.37761(14) 0.0333(6) Uani 1 1 d .
N3 N 0.30577(16) 0.4216(3) 0.46123(14) 0.0359(6) Uani 1 1 d .
N4 N 0.37594(17) 0.3010(3) 0.45887(15) 0.0404(7) Uani 1 1 d .
N5 N 0.68119(15) 0.1762(3) 0.34246(13) 0.0286(5) Uani 1 1 d .
C1 C 0.14765(18) 0.7096(4) 0.10353(16) 0.0253(6) Uani 1 1 d .
C2 C 0.06350(18) 0.6891(4) 0.14788(17) 0.0277(7) Uani 1 1 d .
H2A H 0.0192 0.7856 0.1277 0.033 Uiso 1 1 calc R
H2B H 0.0815 0.7087 0.2082 0.033 Uiso 1 1 calc R
C3 C 0.01626(17) 0.5006(4) 0.13487(16) 0.0272(6) Uani 1 1 d .
H3A H -0.0359 0.4953 0.1671 0.033 Uiso 1 1 calc R
H3B H -0.0075 0.4847 0.0753 0.033 Uiso 1 1 calc R
C4 C 0.08301(18) 0.3457(4) 0.16279(18) 0.0277(6) Uani 1 1 d .
H3 H 0.2586 0.4175 0.4907 0.033 Uiso 1 1 d R
C5 C 0.14829(17) 1.0404(3) 0.36210(17) 0.0292(6) Uani 1 1 d .
H5 H 0.1139 1.1492 0.3507 0.035 Uiso 1 1 calc R
C6 C 0.14228(19) 0.9467(4) 0.43623(17) 0.0300(7) Uani 1 1 d .
H6 H 0.1030 0.9897 0.4737 0.036 Uiso 1 1 calc R
C7 C 0.19433(18) 0.7899(4) 0.45470(15) 0.0284(6) Uani 1 1 d .
H7 H 0.1899 0.7237 0.5043 0.034 Uiso 1 1 calc R
C8 C 0.25404(17) 0.7299(4) 0.39887(16) 0.0261(6) Uani 1 1 d .
C9 C 0.25517(18) 0.8305(4) 0.32529(16) 0.0303(7) Uani 1 1 d .
H9 H 0.2949 0.7922 0.2874 0.036 Uiso 1 1 calc R
C10 C 0.31661(18) 0.5710(4) 0.41314(16) 0.0287(6) Uani 1 1 d .
C11 C 0.42723(19) 0.3868(4) 0.40742(17) 0.0329(7) Uani 1 1 d .
C12 C 0.51406(18) 0.3116(4) 0.38505(17) 0.0311(7) Uani 1 1 d .
C13 C 0.5726(2) 0.4212(4) 0.3455(2) 0.0389(8) Uani 1 1 d .
H13 H 0.5566 0.5446 0.3327 0.047 Uiso 1 1 calc R
C14 C 0.65463(19) 0.3509(4) 0.32462(18) 0.0352(7) Uani 1 1 d .
H14 H 0.6927 0.4279 0.2972 0.042 Uiso 1 1 calc R
C15 C 0.6245(2) 0.0678(4) 0.38048(19) 0.0417(8) Uani 1 1 d .
H15 H 0.6422 -0.0549 0.3931 0.050 Uiso 1 1 calc R
C16 C 0.5417(2) 0.1297(4) 0.4016(2) 0.0447(9) Uani 1 1 d .
H16 H 0.5037 0.0489 0.4273 0.054 Uiso 1 1 calc R

loop_
_atom_site_aniso_label
_atom_site_aniso_U_11
_atom_site_aniso_U_22
_atom_site_aniso_U_33
_atom_site_aniso_U_23
_atom_site_aniso_U_13
_atom_site_aniso_U_12
Zn1 0.02685(16) 0.02403(17) 0.02993(17) 0.00261(15) 0.01020(15) -0.00207(15)
O1 0.0463(13) 0.0367(12) 0.0452(12) -0.0152(10) 0.0299(11) -0.0123(10)
O2 0.0346(11) 0.0403(13) 0.0367(11) 0.0046(10) 0.0012(10) 0.0039(10)
O3 0.0397(13) 0.0245(12) 0.0542(13) -0.0034(10) 0.0121(10) -0.0018(9)
O4 0.0339(11) 0.0251(10) 0.0424(11) -0.0037(9) 0.0167(10) -0.0109(9)
N1 0.0309(11) 0.0271(13) 0.0297(12) 0.0015(10) 0.0105(11) 0.0066(12)
N2 0.0276(12) 0.0380(15) 0.0372(14) 0.0130(11) 0.0147(11) 0.0133(11)
N3 0.0319(14) 0.0431(15) 0.0371(13) 0.0132(12) 0.0212(11) 0.0190(12)
N4 0.0373(15) 0.0431(16) 0.0442(15) 0.0164(12) 0.0185(12) 0.0205(13)
N5 0.0274(12) 0.0283(14) 0.0320(13) 0.0033(11) 0.0114(11) 0.0083(11)
C1 0.0283(15) 0.0207(15) 0.0285(15) 0.0070(12) 0.0092(12) 0.0021(12)
C2 0.0252(15) 0.0229(16) 0.0368(16) 0.0021(12) 0.0107(12) 0.0018(12)
C3 0.0231(12) 0.0290(16) 0.0316(15) 0.0027(13) 0.0114(11) -0.0024(14)
C4 0.0263(15) 0.0249(15) 0.0362(17) 0.0067(14) 0.0198(14) -0.0026(13)
C5 0.0269(14) 0.0223(16) 0.0389(16) -0.0019(12) 0.0062(13) 0.0046(11)
C6 0.0332(16) 0.0327(18) 0.0259(15) -0.0043(12) 0.0107(12) 0.0072(13)
C7 0.0276(14) 0.0376(17) 0.0210(13) 0.0034(12) 0.0067(13) 0.0049(15)
C8 0.0236(14) 0.0287(16) 0.0267(14) 0.0021(12) 0.0066(12) 0.0064(12)
C9 0.0289(15) 0.0329(17) 0.0317(16) 0.0029(13) 0.0133(13) 0.0095(14)
C10 0.0277(15) 0.0329(17) 0.0271(14) 0.0072(14) 0.0092(12) 0.0094(13)
C11 0.0285(15) 0.0367(19) 0.0356(17) 0.0106(14) 0.0125(14) 0.0145(13)
C12 0.0242(14) 0.039(2) 0.0317(16) 0.0066(14) 0.0112(12) 0.0101(14)
C13 0.0336(17) 0.0274(16) 0.058(2) 0.0122(15) 0.0145(16) 0.0135(14)
C14 0.0311(16) 0.0336(18) 0.0433(18) 0.0110(14) 0.0141(14) 0.0078(14)
C15 0.0382(17) 0.0331(18) 0.058(2) 0.0171(15) 0.0222(15) 0.0110(14)
C16 0.0412(18) 0.042(2) 0.057(2) 0.0237(17) 0.0309(17) 0.0156(15)

loop_
_atom_type_symbol
_atom_type_description
_atom_type_scat_dispersion_real
_atom_type_scat_dispersion_imag
_atom_type_scat_source
C C 0.0033 0.0016 'International Tables Vol C Tables 4.2.6.8 and 6.1.1.4'
H H 0.0000 0.0000 'International Tables Vol C Tables 4.2.6.8 and 6.1.1.4'
N N 0.0061 0.0033 'International Tables Vol C Tables 4.2.6.8 and 6.1.1.4'
O O 0.0106 0.0060 'International Tables Vol C Tables 4.2.6.8 and 6.1.1.4'
Zn Zn 0.2839 1.4301 'International Tables Vol C Tables 4.2.6.8 and 6.1.1.4'

loop_
_geom_angle_atom_site_label_1
_geom_angle_atom_site_label_2
_geom_angle_atom_site_label_3
_geom_angle
_geom_angle_site_symmetry_1
_geom_angle_site_symmetry_3
O2 Zn1 C4 29.85(8) 1_565 1_565
O3 Zn1 O2 60.20(7) 1_565 1_565
O3 Zn1 N5 119.15(8) 1_565 2_665
O3 Zn1 C4 30.46(8) 1_565 1_565
O4 Zn1 O2 161.79(7) . 1_565
O4 Zn1 O3 101.83(8) . 1_565
O4 Zn1 N1 99.77(8) . .
O4 Zn1 N5 93.39(8) . 2_665
O4 Zn1 C4 132.01(9) . 1_565
N1 Zn1 O2 93.13(8) . 1_565
N1 Zn1 O3 121.97(8) . 1_565
N1 Zn1 N5 112.45(9) . 2_665
N1 Zn1 C4 111.23(9) . 1_565
N5 Zn1 O2 93.49(8) 2_665 1_565
N5 Zn1 C4 106.61(9) 2_665 1_565
C4 O2 Zn1 83.63(16) . 1_545
C4 O3 Zn1 95.14(17) . 1_545
C1 O4 Zn1 134.02(17) . .
C5 N1 Zn1 123.65(18) . .
C5 N1 C9 118.2(2) . .
C9 N1 Zn1 117.56(17) . .
C10 N2 C11 102.6(2) . .
N4 N3 H3 129.9 . .
C10 N3 N4 110.6(2) . .
C10 N3 H3 119.4 . .
C11 N4 N3 102.1(2) . .
C14 N5 Zn1 120.77(18) . 2_645
C14 N5 C15 117.8(2) . .
C15 N5 Zn1 121.42(19) . 2_645
O1 C1 O4 122.2(2) . .
O1 C1 C2 118.7(2) . .
O4 C1 C2 119.1(2) . .
C1 C2 H2A 108.8 . .
C1 C2 H2B 108.8 . .
C1 C2 C3 114.0(2) . .
H2A C2 H2B 107.7 . .
C3 C2 H2A 108.8 . .
C3 C2 H2B 108.8 . .
C2 C3 H3A 109.5 . .
C2 C3 H3B 109.5 . .
H3A C3 H3B 108.1 . .
C4 C3 C2 110.8(2) . .
C4 C3 H3A 109.5 . .
C4 C3 H3B 109.5 . .
O2 C4 Zn1 66.52(15) . 1_545
O2 C4 O3 120.6(3) . .
O2 C4 C3 120.1(2) . .
O3 C4 Zn1 54.40(14) . 1_545
O3 C4 C3 119.3(3) . .
C3 C4 Zn1 171.27(19) . 1_545
N1 C5 H5 119.0 . .
N1 C5 C6 122.1(2) . .
C6 C5 H5 119.0 . .
C5 C6 H6 120.3 . .
C7 C6 C5 119.5(2) . .
C7 C6 H6 120.3 . .
C6 C7 H7 120.3 . .
C6 C7 C8 119.5(2) . .
C8 C7 H7 120.3 . .
C7 C8 C10 124.9(2) . .
C9 C8 C7 117.4(2) . .
C9 C8 C10 117.7(2) . .
N1 C9 C8 123.2(2) . .
N1 C9 H9 118.4 . .
C8 C9 H9 118.4 . .
N2 C10 N3 109.8(2) . .
N2 C10 C8 123.5(2) . .
N3 C10 C8 126.7(2) . .
N2 C11 C12 121.6(2) . .
N4 C11 N2 114.8(2) . .
N4 C11 C12 123.6(2) . .
C13 C12 C11 120.6(3) . .
C13 C12 C16 116.6(2) . .
C16 C12 C11 122.8(3) . .
C12 C13 H13 119.6 . .
C12 C13 C14 120.8(3) . .
C14 C13 H13 119.6 . .
N5 C14 C13 122.0(3) . .
N5 C14 H14 119.0 . .
C13 C14 H14 119.0 . .
N5 C15 H15 118.7 . .
N5 C15 C16 122.6(3) . .
C16 C15 H15 118.7 . .
C12 C16 H16 119.9 . .
C15 C16 C12 120.2(3) . .
C15 C16 H16 119.9 . .

loop_
_geom_bond_atom_site_label_1
_geom_bond_atom_site_label_2
_geom_bond_distance
_geom_bond_site_symmetry_2
Zn1 O2 2.296(2) 1_565
Zn1 O3 2.031(2) 1_565
Zn1 O4 1.9709(18) .
Zn1 N1 2.026(2) .
Zn1 N5 2.045(2) 2_665
Zn1 C4 2.488(3) 1_565
O1 C1 1.239(3) .
O2 Zn1 2.296(2) 1_545
O2 C4 1.246(3) .
O3 Zn1 2.031(2) 1_545
O3 C4 1.266(3) .
O4 C1 1.269(3) .
N1 C5 1.335(3) .
N1 C9 1.337(3) .
N2 C10 1.325(3) .
N2 C11 1.352(3) .
N3 N4 1.341(3) .
N3 H3 0.8801 .
N3 C10 1.337(3) .
N4 C11 1.328(3) .
N5 Zn1 2.045(2) 2_645
N5 C14 1.329(3) .
N5 C15 1.333(3) .
C1 C2 1.497(3) .
C2 H2A 0.9700 .
C2 H2B 0.9700 .
C2 C3 1.516(3) .
C3 H3A 0.9700 .
C3 H3B 0.9700 .
C3 C4 1.502(4) .
C4 Zn1 2.488(3) 1_545
C5 H5 0.9300 .
C5 C6 1.369(4) .
C6 H6 0.9300 .
C6 C7 1.364(3) .
C7 H7 0.9300 .
C7 C8 1.389(3) .
C8 C9 1.376(3) .
C8 C10 1.456(3) .
C9 H9 0.9300 .
C11 C12 1.458(3) .
C12 C13 1.370(4) .
C12 C16 1.379(4) .
C13 H13 0.9300 .
C13 C14 1.374(4) .
C14 H14 0.9300 .
C15 H15 0.9300 .
C15 C16 1.366(4) .
C16 H16 0.9300 .

loop_
_geom_torsion_atom_site_label_1
_geom_torsion_atom_site_label_2
_geom_torsion_atom_site_label_3
_geom_torsion_atom_site_label_4
_geom_torsion
_geom_torsion_site_symmetry_1
_geom_torsion_site_symmetry_4
Zn1 O2 C4 O3 6.2(2) 1_545 .
Zn1 O2 C4 C3 -173.7(2) 1_545 .
Zn1 O3 C4 O2 -7.1(3) 1_545 .
Zn1 O3 C4 C3 172.88(19) 1_545 .
Zn1 O4 C1 O1 163.43(18) . .
Zn1 O4 C1 C2 -16.5(4) . .
Zn1 N1 C5 C6 166.8(2) . .
Zn1 N1 C9 C8 -168.2(2) . .
Zn1 N5 C14 C13 -177.6(2) 2_645 .
Zn1 N5 C15 C16 178.5(2) 2_645 .
O1 C1 C2 C3 14.4(3) . .
O2 Zn1 O4 C1 -60.2(4) 1_565 .
O2 Zn1 N1 C5 29.9(2) 1_565 .
O2 Zn1 N1 C9 -159.3(2) 1_565 .
O3 Zn1 O4 C1 -51.6(3) 1_565 .
O3 Zn1 N1 C5 -26.6(2) 1_565 .
O3 Zn1 N1 C9 144.29(19) 1_565 .
O4 Zn1 N1 C5 -137.2(2) . .
O4 Zn1 N1 C9 33.6(2) . .
O4 C1 C2 C3 -165.6(2) . .
N1 Zn1 O4 C1 74.3(2) . .
N1 C5 C6 C7 1.8(4) . .
N2 C11 C12 C13 11.6(4) . .
N2 C11 C12 C16 -168.1(3) . .
N3 N4 C11 N2 0.1(3) . .
N3 N4 C11 C12 179.1(3) . .
N4 N3 C10 N2 0.1(3) . .
N4 N3 C10 C8 179.0(3) . .
N4 C11 C12 C13 -167.3(3) . .
N4 C11 C12 C16 13.0(5) . .
N5 Zn1 O4 C1 -172.3(2) 2_665 .
N5 Zn1 N1 C5 124.9(2) 2_665 .
N5 Zn1 N1 C9 -64.2(2) 2_665 .
N5 C15 C16 C12 -1.0(5) . .
C1 C2 C3 C4 56.8(3) . .
C2 C3 C4 Zn1 -105.5(12) . 1_545
C2 C3 C4 O2 32.8(3) . .
C2 C3 C4 O3 -147.2(2) . .
C4 Zn1 O4 C1 -56.3(3) 1_565 .
C4 Zn1 N1 C5 5.5(2) 1_565 .
C4 Zn1 N1 C9 176.34(19) 1_565 .
C5 N1 C9 C8 3.2(4) . .
C5 C6 C7 C8 1.3(4) . .
C6 C7 C8 C9 -2.1(4) . .
C6 C7 C8 C10 176.7(3) . .
C7 C8 C9 N1 -0.2(4) . .
C7 C8 C10 N2 -155.1(3) . .
C7 C8 C10 N3 26.2(5) . .
C9 N1 C5 C6 -4.0(4) . .
C9 C8 C10 N2 23.7(4) . .
C9 C8 C10 N3 -155.0(3) . .
C10 N2 C11 N4 -0.1(3) . .
C10 N2 C11 C12 -179.0(3) . .
C10 N3 N4 C11 -0.1(3) . .
C10 C8 C9 N1 -179.1(3) . .
C11 N2 C10 N3 0.0(3) . .
C11 N2 C10 C8 -179.0(3) . .
C11 C12 C13 C14 179.8(3) . .
C11 C12 C16 C15 -178.9(3) . .
C12 C13 C14 N5 -0.8(5) . .
C13 C12 C16 C15 1.4(5) . .
C14 N5 C15 C16 -0.3(5) . .
C15 N5 C14 C13 1.2(4) . .
C16 C12 C13 C14 -0.5(5) . .
